data_4082587
loop_
_publ_author_name
'K\"ampfe, Alexander'
'Kroke, Edwin'
'Wagler, J\"org'

_publ_section_title
;
 Silicon Compounds of 1,1-Bis(pyrrol-2-yl)ethenes: Molecular Structures
 and Chemical and Spectroscopic Properties
;
_journal_issue 1
_journal_name_full Organometallics
_journal_page_first 112
_journal_paper_doi 10.1021/om400868w
_journal_volume 33
_journal_year 2014
_chemical_formula_moiety 'C18 H27 N2, 0.2(H2 O), Cl'
_chemical_formula_sum 'C18 H27.4 Cl N2 O0.2'
_chemical_formula_weight 310.47
_chemical_name_systematic
;
 ?
;
_space_group_IT_number 14
_symmetry_cell_setting monoclinic
_symmetry_space_group_name_Hall '-P 2ybc'
_symmetry_space_group_name_H-M 'P 1 21/c 1'
_atom_sites_solution_hydrogens geom
_atom_sites_solution_primary direct
_atom_sites_solution_secondary difmap
_audit_creation_method SHELXL-97
_cell_angle_alpha 90.00
_cell_angle_beta 97.370(3)
_cell_angle_gamma 90.00
_cell_formula_units_Z 4
_cell_length_a 7.5778(3)
_cell_length_b 22.9221(9)
_cell_length_c 10.4225(4)
_cell_measurement_reflns_used 17071
_cell_measurement_temperature 100(2)
_cell_measurement_theta_max 30.31
_cell_measurement_theta_min 1.78
_cell_volume 1795.42(12)
_computing_cell_refinement 'STOE X-AREA'
_computing_data_collection 'STOE X-AREA'
_computing_data_reduction 'STOE X-RED'
_computing_molecular_graphics 'ORTEP32 (Farugia)'
_computing_publication_material 'CIFTAB (Sheldrick)'
_computing_structure_refinement 'SHELXL-97 (Sheldrick, 1997)'
_computing_structure_solution 'SHELXS-97 (Sheldrick, 1990)'
_diffrn_ambient_temperature 100(2)
_diffrn_measured_fraction_theta_full 0.995
_diffrn_measured_fraction_theta_max 0.995
_diffrn_measurement_device_type 'STOE IPDS-II'
_diffrn_measurement_method 'omega scans'
_diffrn_radiation_monochromator graphite
_diffrn_radiation_source 'fine-focus sealed tube'
_diffrn_radiation_type MoK\a
_diffrn_radiation_wavelength 0.71073
_diffrn_reflns_av_R_equivalents 0.0377
_diffrn_reflns_av_sigmaI/netI 0.0285
_diffrn_reflns_limit_h_max 8
_diffrn_reflns_limit_h_min -9
_diffrn_reflns_limit_k_max 29
_diffrn_reflns_limit_k_min -29
_diffrn_reflns_limit_l_max 13
_diffrn_reflns_limit_l_min -12
_diffrn_reflns_number 10122
_diffrn_reflns_theta_full 26.99
_diffrn_reflns_theta_max 26.99
_diffrn_reflns_theta_min 2.16
_exptl_absorpt_coefficient_mu 0.211
_exptl_absorpt_correction_T_max 0.9871
_exptl_absorpt_correction_T_min 0.9545
_exptl_absorpt_correction_type integration
_exptl_absorpt_process_details XShape
_exptl_crystal_colour red
_exptl_crystal_density_diffrn 1.149
_exptl_crystal_density_method 'not measured'
_exptl_crystal_description piece
_exptl_crystal_F_000 672
_exptl_crystal_size_max 0.30
_exptl_crystal_size_mid 0.25
_exptl_crystal_size_min 0.20
_refine_diff_density_max 0.362
_refine_diff_density_min -0.394
_refine_diff_density_rms 0.052
_refine_ls_extinction_method none
_refine_ls_goodness_of_fit_ref 1.064
_refine_ls_hydrogen_treatment mixed
_refine_ls_matrix_type full
_refine_ls_number_parameters 227
_refine_ls_number_reflns 3909
_refine_ls_number_restraints 5
_refine_ls_restrained_S_all 1.064
_refine_ls_R_factor_all 0.0594
_refine_ls_R_factor_gt 0.0481
_refine_ls_shift/su_max 0.001
_refine_ls_shift/su_mean 0.000
_refine_ls_structure_factor_coef Fsqd
_refine_ls_weighting_details 'calc w=1/[\s^2^(Fo^2^)+(0.0541P)^2^+1.2972P] where P=(Fo^2^+2Fc^2^)/3'
_refine_ls_weighting_scheme calc
_refine_ls_wR_factor_gt 0.1184
_refine_ls_wR_factor_ref 0.1238
_reflns_number_gt 3341
_reflns_number_total 3909
_reflns_threshold_expression >2sigma(I)
_cod_data_source_file om400868w_si_002.cif
_cod_data_source_block compound1
_cod_original_sg_symbol_Hall -P2ybc
_cod_original_sg_symbol_H-M P21/c
_cod_original_formula_sum 'C18 H27.40 Cl N2 O0.20'
_cod_database_code 4082587

loop_
_symmetry_equiv_pos_as_xyz
'x, y, z'
'-x, y+1/2, -z+1/2'
'-x, -y, -z'
'x, -y-1/2, z-1/2'

loop_
_atom_site_label
_atom_site_type_symbol
_atom_site_fract_x
_atom_site_fract_y
_atom_site_fract_z
_atom_site_U_iso_or_equiv
_atom_site_adp_type
_atom_site_occupancy
_atom_site_symmetry_multiplicity
_atom_site_calc_flag
_atom_site_refinement_flags
_atom_site_disorder_assembly
_atom_site_disorder_group
Cl1 Cl 0.38443(6) 0.357795(19) 0.72703(4) 0.02701(13) Uani 1 1 d . . .
N1 N 0.6956(2) 0.26583(7) 0.75033(14) 0.0217(3) Uani 1 1 d . . .
H1 H 0.609(3) 0.2923(11) 0.750(2) 0.036(6) Uiso 1 1 d . . .
N2 N 0.3971(2) 0.10533(7) 0.94105(16) 0.0246(3) Uani 1 1 d . A .
H2 H 0.405(4) 0.1193(12) 1.022(3) 0.052(8) Uiso 1 1 d . . .
C1 C 0.8410(2) 0.27370(8) 0.69120(17) 0.0236(4) Uani 1 1 d . . .
C2 C 0.9326(2) 0.22028(8) 0.69061(16) 0.0238(4) Uani 1 1 d . . .
C3 C 0.8335(2) 0.17870(8) 0.74693(16) 0.0237(4) Uani 1 1 d . . .
C4 C 0.6801(2) 0.20724(8) 0.78308(16) 0.0219(3) Uani 1 1 d . . .
C5 C 0.5433(2) 0.18790(8) 0.85101(16) 0.0216(3) Uani 1 1 d . . .
C6 C 0.4827(2) 0.12998(8) 0.84336(17) 0.0233(4) Uani 1 1 d . A .
C7 C 0.4671(3) 0.08879(8) 0.73996(19) 0.0288(4) Uani 1 1 d . . .
C9 C 0.3389(2) 0.05142(8) 0.9059(2) 0.0302(4) Uani 1 1 d . . .
C10 C 0.8866(3) 0.33159(9) 0.6392(2) 0.0311(4) Uani 1 1 d . . .
H10A H 0.7990 0.3606 0.6589 0.047 Uiso 1 1 calc R . .
H10B H 0.8853 0.3289 0.5452 0.047 Uiso 1 1 calc R . .
H10C H 1.0053 0.3434 0.6792 0.047 Uiso 1 1 calc R . .
C11 C 1.1033(2) 0.20992(9) 0.63500(18) 0.0270(4) Uani 1 1 d . . .
H11A H 1.1785 0.1825 0.6914 0.032 Uiso 1 1 calc R . .
H11B H 1.1688 0.2472 0.6331 0.032 Uiso 1 1 calc R . .
C12 C 1.0695(3) 0.18499(11) 0.4987(2) 0.0370(5) Uani 1 1 d . . .
H12A H 0.9999 0.1490 0.4996 0.055 Uiso 1 1 calc R . .
H12B H 1.1834 0.1765 0.4676 0.055 Uiso 1 1 calc R . .
H12C H 1.0033 0.2135 0.4411 0.055 Uiso 1 1 calc R . .
C13 C 0.8955(3) 0.11768(9) 0.7789(2) 0.0320(4) Uani 1 1 d . . .
H13A H 0.8821 0.0940 0.7000 0.048 Uiso 1 1 calc R . .
H13B H 0.8240 0.1007 0.8415 0.048 Uiso 1 1 calc R . .
H13C H 1.0209 0.1184 0.8163 0.048 Uiso 1 1 calc R . .
C14 C 0.4569(3) 0.23099(8) 0.93191(17) 0.0260(4) Uani 1 1 d . . .
H14A H 0.3666 0.2532 0.8765 0.039 Uiso 1 1 calc R . .
H14B H 0.5472 0.2577 0.9741 0.039 Uiso 1 1 calc R . .
H14C H 0.4005 0.2101 0.9979 0.039 Uiso 1 1 calc R . .
C15 C 0.5128(3) 0.09715(10) 0.6062(2) 0.0398(5) Uani 1 1 d . A .
H15A H 0.6125 0.0716 0.5927 0.060 Uiso 1 1 calc R . .
H15B H 0.5466 0.1379 0.5946 0.060 Uiso 1 1 calc R . .
H15C H 0.4094 0.0874 0.5434 0.060 Uiso 1 1 calc R . .
C8 C 0.3772(3) 0.04035(9) 0.7808(2) 0.0337(4) Uani 0.80 1 d PD A 1
C16 C 0.3328(16) -0.0143(3) 0.7062(14) 0.0553(12) Uani 0.80 1 d PD A 1
H16A H 0.3682 -0.0483 0.7620 0.066 Uiso 0.80 1 calc PR A 1
H16B H 0.4011 -0.0156 0.6314 0.066 Uiso 0.80 1 calc PR A 1
C17 C 0.1311(8) -0.01795(18) 0.6572(5) 0.083(2) Uani 0.80 1 d PD A 1
H17A H 0.0635 -0.0178 0.7313 0.125 Uiso 0.80 1 calc PR A 1
H17B H 0.1064 -0.0541 0.6078 0.125 Uiso 0.80 1 calc PR A 1
H17C H 0.0960 0.0156 0.6015 0.125 Uiso 0.80 1 calc PR A 1
C8A C 0.3772(3) 0.04035(9) 0.7808(2) 0.0337(4) Uani 0.20 1 d PD A 2
C16A C 0.318(7) -0.0135(10) 0.708(6) 0.0553(12) Uani 0.20 1 d PD A 2
H16C H 0.2808 -0.0427 0.7692 0.066 Uiso 0.20 1 calc PR A 2
H16D H 0.4192 -0.0300 0.6690 0.066 Uiso 0.20 1 calc PR A 2
C17A C 0.161(4) -0.0030(9) 0.599(2) 0.083(2) Uani 0.20 1 d PD A 2
H17D H 0.1926 0.0281 0.5419 0.125 Uiso 0.20 1 calc PR A 2
H17E H 0.0549 0.0086 0.6380 0.125 Uiso 0.20 1 calc PR A 2
H17F H 0.1358 -0.0389 0.5495 0.125 Uiso 0.20 1 calc PR A 2
C18 C 0.2491(3) 0.01379(10) 0.9947(2) 0.0415(5) Uani 1 1 d . A .
H18A H 0.2809 0.0271 1.0840 0.062 Uiso 1 1 calc R . .
H18B H 0.2876 -0.0267 0.9870 0.062 Uiso 1 1 calc R . .
H18C H 0.1199 0.0163 0.9714 0.062 Uiso 1 1 calc R . .
O1 O 0.8548(13) 0.9630(3) 0.6855(7) 0.043(2) Uani 0.20 1 d PD B 2
H1A H 0.860(15) 0.987(4) 0.629(9) 0.051 Uiso 0.20 1 d PD C 2
H1B H 0.759(9) 0.947(5) 0.672(12) 0.051 Uiso 0.20 1 d PD D 2

loop_
_atom_site_aniso_label
_atom_site_aniso_U_11
_atom_site_aniso_U_22
_atom_site_aniso_U_33
_atom_site_aniso_U_23
_atom_site_aniso_U_13
_atom_site_aniso_U_12
Cl1 0.0286(2) 0.0254(2) 0.0282(2) 0.00032(17) 0.00807(16) 0.00439(17)
N1 0.0225(7) 0.0223(7) 0.0203(7) 0.0011(6) 0.0026(6) 0.0028(6)
N2 0.0219(7) 0.0258(8) 0.0265(8) 0.0025(6) 0.0047(6) 0.0014(6)
C1 0.0208(8) 0.0291(9) 0.0202(8) 0.0009(7) -0.0002(6) 0.0001(7)
C2 0.0230(8) 0.0307(9) 0.0171(8) 0.0009(7) 0.0004(6) 0.0025(7)
C3 0.0249(9) 0.0272(9) 0.0194(8) 0.0010(7) 0.0042(6) 0.0063(7)
C4 0.0256(8) 0.0218(8) 0.0186(8) 0.0011(6) 0.0044(6) 0.0054(7)
C5 0.0232(8) 0.0236(8) 0.0180(8) 0.0015(6) 0.0027(6) 0.0065(6)
C6 0.0225(8) 0.0251(9) 0.0228(8) 0.0015(7) 0.0051(6) 0.0062(7)
C7 0.0314(10) 0.0262(9) 0.0289(9) -0.0029(7) 0.0040(7) 0.0091(7)
C9 0.0232(9) 0.0250(9) 0.0416(11) 0.0040(8) 0.0013(8) 0.0032(7)
C10 0.0279(9) 0.0310(10) 0.0338(10) 0.0065(8) 0.0017(8) -0.0036(8)
C11 0.0219(9) 0.0347(10) 0.0246(9) 0.0013(7) 0.0042(7) 0.0020(7)
C12 0.0323(10) 0.0513(13) 0.0294(10) -0.0074(9) 0.0120(8) -0.0079(9)
C13 0.0318(10) 0.0305(10) 0.0354(10) 0.0074(8) 0.0114(8) 0.0123(8)
C14 0.0322(9) 0.0256(9) 0.0218(8) 0.0002(7) 0.0100(7) 0.0065(7)
C15 0.0514(13) 0.0383(12) 0.0302(10) -0.0094(9) 0.0075(9) 0.0056(10)
C8 0.0337(10) 0.0240(9) 0.0422(11) -0.0031(8) 0.0002(8) 0.0063(8)
C16 0.064(3) 0.0303(12) 0.0690(18) -0.0134(12) -0.0007(19) 0.0048(12)
C17 0.100(3) 0.034(2) 0.098(4) -0.018(2) -0.054(4) 0.010(2)
C8A 0.0337(10) 0.0240(9) 0.0422(11) -0.0031(8) 0.0002(8) 0.0063(8)
C16A 0.064(3) 0.0303(12) 0.0690(18) -0.0134(12) -0.0007(19) 0.0048(12)
C17A 0.100(3) 0.034(2) 0.098(4) -0.018(2) -0.054(4) 0.010(2)
C18 0.0301(11) 0.0356(11) 0.0587(15) 0.0133(10) 0.0055(10) -0.0026(9)
O1 0.077(6) 0.020(3) 0.034(4) -0.001(3) 0.016(4) -0.021(4)

loop_
_atom_type_symbol
_atom_type_description
_atom_type_scat_dispersion_real
_atom_type_scat_dispersion_imag
_atom_type_scat_source
C C 0.0033 0.0016 'International Tables Vol C Tables 4.2.6.8 and 6.1.1.4'
H H 0.0000 0.0000 'International Tables Vol C Tables 4.2.6.8 and 6.1.1.4'
N N 0.0061 0.0033 'International Tables Vol C Tables 4.2.6.8 and 6.1.1.4'
Cl Cl 0.1484 0.1585 'International Tables Vol C Tables 4.2.6.8 and 6.1.1.4'
O O 0.0106 0.0060 'International Tables Vol C Tables 4.2.6.8 and 6.1.1.4'

loop_
_geom_angle_atom_site_label_1
_geom_angle_atom_site_label_2
_geom_angle_atom_site_label_3
_geom_angle
C1 N1 C4 110.01(15)
C1 N1 H1 123.3(16)
C4 N1 H1 125.0(16)
C9 N2 C6 109.87(17)
C9 N2 H2 124.2(18)
C6 N2 H2 124.2(18)
N1 C1 C2 108.65(16)
N1 C1 C10 121.94(17)
C2 C1 C10 129.41(17)
C3 C2 C1 107.51(16)
C3 C2 C11 126.39(17)
C1 C2 C11 126.07(17)
C2 C3 C4 107.47(16)
C2 C3 C13 124.26(16)
C4 C3 C13 127.72(17)
N1 C4 C5 121.34(15)
N1 C4 C3 106.24(15)
C5 C4 C3 132.04(16)
C4 C5 C6 121.91(16)
C4 C5 C14 118.67(16)
C6 C5 C14 119.40(16)
N2 C6 C5 121.39(16)
N2 C6 C7 106.38(16)
C5 C6 C7 131.60(17)
C8 C7 C6 107.00(17)
C8 C7 C15 124.58(19)
C6 C7 C15 127.92(19)
N2 C9 C8 108.72(18)
N2 C9 C18 121.42(19)
C8 C9 C18 129.9(2)
C1 C10 H10A 109.5
C1 C10 H10B 109.5
H10A C10 H10B 109.5
C1 C10 H10C 109.5
H10A C10 H10C 109.5
H10B C10 H10C 109.5
C2 C11 C12 111.68(16)
C2 C11 H11A 109.3
C12 C11 H11A 109.3
C2 C11 H11B 109.3
C12 C11 H11B 109.3
H11A C11 H11B 107.9
C11 C12 H12A 109.5
C11 C12 H12B 109.5
H12A C12 H12B 109.5
C11 C12 H12C 109.5
H12A C12 H12C 109.5
H12B C12 H12C 109.5
C3 C13 H13A 109.5
C3 C13 H13B 109.5
H13A C13 H13B 109.5
C3 C13 H13C 109.5
H13A C13 H13C 109.5
H13B C13 H13C 109.5
C5 C14 H14A 109.5
C5 C14 H14B 109.5
H14A C14 H14B 109.5
C5 C14 H14C 109.5
H14A C14 H14C 109.5
H14B C14 H14C 109.5
C7 C15 H15A 109.5
C7 C15 H15B 109.5
H15A C15 H15B 109.5
C7 C15 H15C 109.5
H15A C15 H15C 109.5
H15B C15 H15C 109.5
C9 C8 C7 107.95(18)
C9 C8 C16 125.5(8)
C7 C8 C16 126.5(8)
C8 C16 C17 111.4(6)
C8 C16 H16A 109.3
C17 C16 H16A 109.3
C8 C16 H16B 109.3
C17 C16 H16B 109.3
H16A C16 H16B 108.0
C17A C16A H16C 108.9
C17A C16A H16D 108.9
H16C C16A H16D 107.7
C16A C17A H17D 109.5
C16A C17A H17E 109.5
H17D C17A H17E 109.5
C16A C17A H17F 109.5
H17D C17A H17F 109.5
H17E C17A H17F 109.5
C9 C18 H18A 109.5
C9 C18 H18B 109.5
H18A C18 H18B 109.5
C9 C18 H18C 109.5
H18A C18 H18C 109.5
H18B C18 H18C 109.5
H1A O1 H1B 107(4)

loop_
_geom_bond_atom_site_label_1
_geom_bond_atom_site_label_2
_geom_bond_distance
N1 C1 1.341(2)
N1 C4 1.394(2)
N1 H1 0.89(3)
N2 C9 1.347(3)
N2 C6 1.395(2)
N2 H2 0.90(3)
C1 C2 1.408(3)
C1 C10 1.491(3)
C2 C3 1.389(3)
C2 C11 1.502(2)
C3 C4 1.426(2)
C3 C13 1.499(3)
C4 C5 1.400(2)
C5 C6 1.404(3)
C5 C14 1.502(2)
C6 C7 1.426(3)
C7 C8 1.397(3)
C7 C15 1.491(3)
C9 C8 1.395(3)
C9 C18 1.492(3)
C10 H10A 0.9800
C10 H10B 0.9800
C10 H10C 0.9800
C11 C12 1.522(3)
C11 H11A 0.9900
C11 H11B 0.9900
C12 H12A 0.9800
C12 H12B 0.9800
C12 H12C 0.9800
C13 H13A 0.9800
C13 H13B 0.9800
C13 H13C 0.9800
C14 H14A 0.9800
C14 H14B 0.9800
C14 H14C 0.9800
C15 H15A 0.9800
C15 H15B 0.9800
C15 H15C 0.9800
C8 C16 1.489(3)
C16 C17 1.551(9)
C16 H16A 0.9900
C16 H16B 0.9900
C17 H17A 0.9800
C17 H17B 0.9800
C17 H17C 0.9800
C16A C17A 1.551(9)
C16A H16C 0.9900
C16A H16D 0.9900
C17A H17D 0.9800
C17A H17E 0.9800
C17A H17F 0.9800
C18 H18A 0.9800
C18 H18B 0.9800
C18 H18C 0.9800
O1 H1A 0.81(2)
O1 H1B 0.81(2)

loop_
_geom_torsion_atom_site_label_1
_geom_torsion_atom_site_label_2
_geom_torsion_atom_site_label_3
_geom_torsion_atom_site_label_4
_geom_torsion
C4 N1 C1 C2 -3.69(19)
C4 N1 C1 C10 176.85(16)
N1 C1 C2 C3 2.5(2)
C10 C1 C2 C3 -178.09(18)
N1 C1 C2 C11 -179.41(16)
C10 C1 C2 C11 0.0(3)
C1 C2 C3 C4 -0.4(2)
C11 C2 C3 C4 -178.47(16)
C1 C2 C3 C13 -172.50(17)
C11 C2 C3 C13 9.4(3)
C1 N1 C4 C5 177.19(16)
C1 N1 C4 C3 3.38(19)
C2 C3 C4 N1 -1.75(19)
C13 C3 C4 N1 170.01(18)
C2 C3 C4 C5 -174.63(18)
C13 C3 C4 C5 -2.9(3)
N1 C4 C5 C6 155.45(17)
C3 C4 C5 C6 -32.6(3)
N1 C4 C5 C14 -23.2(2)
C3 C4 C5 C14 148.79(19)
C9 N2 C6 C5 174.76(16)
C9 N2 C6 C7 2.9(2)
C4 C5 C6 N2 156.76(16)
C14 C5 C6 N2 -24.6(2)
C4 C5 C6 C7 -33.7(3)
C14 C5 C6 C7 144.97(19)
N2 C6 C7 C8 -1.6(2)
C5 C6 C7 C8 -172.37(19)
N2 C6 C7 C15 170.47(19)
C5 C6 C7 C15 -0.3(3)
C6 N2 C9 C8 -3.0(2)
C6 N2 C9 C18 177.28(17)
C3 C2 C11 C12 80.9(2)
C1 C2 C11 C12 -96.8(2)
N2 C9 C8 C7 1.9(2)
C18 C9 C8 C7 -178.40(19)
N2 C9 C8 C16 -179.4(3)
C18 C9 C8 C16 0.3(5)
C6 C7 C8 C9 -0.1(2)
C15 C7 C8 C9 -172.55(19)
C6 C7 C8 C16 -178.8(3)
C15 C7 C8 C16 8.8(4)
C9 C8 C16 C17 74.1(10)
C7 C8 C16 C17 -107.5(11)
